data_1001763
loop_
_publ_author_name
'Michel, C'
'Hervieu, M'
'Martin, C'
'Maignan, A'
'Huve, M'
'Raveau, B'

_publ_section_title
;
Modulated ordering of bismuth and strontium in the "1201" cuprate
(Tl2/3 Bi1/3)0.97 Sr1.86 Bi0.14 Cu O5-d
;
_journal_coden_ASTM PHYCE6
_journal_name_full 'Physica C (Amsterdam) (152,1988-)'
_journal_page_first 111
_journal_page_last 121
_journal_paper_doi 10.1016/S0921-4534(96)00527-8
_journal_volume 271
_journal_year 1996
_chemical_formula_structural
;
(Tl0.67 Bi0.33)0.97 (Sr1.86 Bi0.14) Cu O4.99
;
_chemical_formula_sum 'Bi0.4601 Cu O4.99 Sr1.86 Tl0.6499'
_chemical_name_systematic
;
Thallium bismuth strontium copper oxide (0.65/0.46/1.86/1/4.99)
;
_space_group_IT_number 123
_symmetry_cell_setting tetragonal
_symmetry_Int_Tables_number 123
_symmetry_space_group_name_Hall '-P 4 2'
_symmetry_space_group_name_H-M 'P 4/m m m'
_cell_angle_alpha 90
_cell_angle_beta 90
_cell_angle_gamma 90
_cell_formula_units_Z 1
_cell_length_a 3.7619(1)
_cell_length_b 3.7619(1)
_cell_length_c 8.9984(4)
_cell_volume 127.3
_refine_ls_R_factor_all 0.032
_cod_original_formula_sum 'Bi.4601 Cu O4.99 Sr1.86 Tl.6499'
_cod_database_code 1001763

loop_
_symmetry_equiv_pos_as_xyz
x,y,z
-x,-y,z
-x,y,z
x,-y,z
-y,x,z
y,-x,z
y,x,z
-y,-x,z
-x,-y,-z
x,y,-z
x,-y,-z
-x,y,-z
y,-x,-z
-y,x,-z
-y,-x,-z
y,x,-z

loop_
_atom_site_aniso_label
_atom_site_aniso_U_11
_atom_site_aniso_U_12
_atom_site_aniso_U_13
_atom_site_aniso_U_22
_atom_site_aniso_U_23
_atom_site_aniso_U_33
Sr1 0.0069(3) 0. 0. 0.0069(3) 0. 0.0209(8)
Bi2 0.0069(3) 0. 0. 0.0069(3) 0. 0.0209(8)
O1 0.0017(5) 0. 0. 0.0069(5) 0. 0.0242(8)
O2 0.0129(12) -0.0028(18) 0. 0.0129(12) 0. 0.0193(18)
O3 0.0152(3) 0. 0. 0.0152(3) 0. 0.0041(8)

loop_
_atom_site_label
_atom_site_type_symbol
_atom_site_symmetry_multiplicity
_atom_site_Wyckoff_symbol
_atom_site_fract_x
_atom_site_fract_y
_atom_site_fract_z
_atom_site_occupancy
_atom_site_attached_hydrogens
_atom_site_calc_flag
Tl1 Tl3+ 4 m 0.062(1) 0. 0.5 0.1625(25) 0 d
Bi1 Bi3+ 4 m 0.062(1) 0. 0.5 0.080(1) 0 d
Sr1 Sr2+ 2 h 0.5 0.5 0.2018(2) 0.930(5) 0 d
Bi2 Bi3+ 2 h 0.5 0.5 0.2018(2) 0.070(5) 0 d
Cu1 Cu3+ 1 a 0. 0. 0. 1. 0 d
O1 O2- 2 f 0.5 0. 0. 0.98(1) 0 d
O2 O2- 4 k 0.412(1) 0.412(1) 0.5 0.255(5) 0 d
O3 O2- 2 g 0. 0. 0.2779(2) 1.005(10) 0 d

loop_
_atom_type_symbol
_atom_type_oxidation_number
Tl3+ 3.000
Bi3+ 3.000
Sr2+ 2.000
Cu3+ 2.930
O2- -2.000
